data_7118328
loop_
_publ_author_name
'Puttreddy, Rakesh'
'Jur\<cek, Ond\<rej'
'Bhowmik, Sandip'
'M\"akel\"a, Toni'
'Rissanen, Kari'

_publ_section_title
;
 Very strong (-)N-X(+)(-)O-N(+) halogen bonds.
;
_journal_issue 11
_journal_name_full 'Chemical communications (Cambridge, England)'
_journal_page_first 2338
_journal_page_last 2341
_journal_paper_doi 10.1039/c5cc09487a
_journal_volume 52
_journal_year 2016
_chemical_formula_moiety 'C7 H5 N O3 S, C5 H5 N O'
_chemical_formula_sum 'C12 H10 N2 O4 S'
_chemical_formula_weight 278.28
_space_group_crystal_system triclinic
_space_group_IT_number 2
_space_group_name_Hall '-P 1'
_space_group_name_H-M_alt 'P -1'
_symmetry_space_group_name_Hall '-P 1'
_symmetry_space_group_name_H-M 'P -1'
_atom_sites_solution_hydrogens mixed
_atom_sites_solution_primary direct
_audit_creation_date 2015-09-18
_audit_creation_method
;
Olex2 1.2
(compiled 2015.01.26 svn.r3150 for OlexSys, GUI svn.r4998)
;
_audit_update_record
;
2015-09-21 deposited with the CCDC.
2015-12-15 downloaded from the CCDC.
;
_cell_angle_alpha 98.755(5)
_cell_angle_beta 106.766(5)
_cell_angle_gamma 93.582(5)
_cell_formula_units_Z 2
_cell_length_a 6.8571(4)
_cell_length_b 8.4482(5)
_cell_length_c 11.3117(6)
_cell_measurement_reflns_used 2588
_cell_measurement_temperature 123
_cell_measurement_theta_max 28.6700
_cell_measurement_theta_min 3.8180
_cell_volume 616.19(6)
_computing_cell_refinement
;
CrysAlisPro, Agilent Technologies,
Version 1.171.37.35 (release 13-08-2014 CrysAlis171 .NET)
(compiled Aug 13 2014,18:06:01)
;
_computing_data_collection
;
CrysAlisPro, Agilent Technologies,
Version 1.171.37.35 (release 13-08-2014 CrysAlis171 .NET)
(compiled Aug 13 2014,18:06:01)
;
_computing_data_reduction
;
CrysAlisPro, Agilent Technologies,
Version 1.171.37.35 (release 13-08-2014 CrysAlis171 .NET)
(compiled Aug 13 2014,18:06:01)
;
_computing_molecular_graphics 'Olex2 (Dolomanov et al., 2009)'
_computing_publication_material 'Olex2 (Dolomanov et al., 2009)'
_computing_structure_refinement 'ShelXL (Sheldrick, 2008)'
_computing_structure_solution 'ShelXS (Sheldrick, 2008)'
_diffrn_ambient_temperature 123
_diffrn_detector 'CCD plate'
_diffrn_detector_area_resol_mean 8.0053
_diffrn_detector_type Eos
_diffrn_measured_fraction_theta_full 0.999
_diffrn_measured_fraction_theta_max 0.999
_diffrn_measurement_details
;
  1 omega  -87.00   12.00   1.0000   40.0000
omega____ theta____ kappa____ phi______ frames
    -      -18.1368  -77.0000   30.0000 99

  2 omega  -86.00    7.00   1.0000   40.0000
omega____ theta____ kappa____ phi______ frames
    -      -18.1368  -19.0000 -150.0000 93

  3 omega  -44.00   46.00   1.0000   40.0000
omega____ theta____ kappa____ phi______ frames
    -      -18.1368   77.0000  150.0000 90

  4 omega  -93.00  -40.00   1.0000   40.0000
omega____ theta____ kappa____ phi______ frames
    -      -18.1368 -178.0000  120.0000 53

  5 omega   24.00   61.00   1.0000   40.0000
omega____ theta____ kappa____ phi______ frames
    -       19.3868  -99.0000  -60.0000 37
;
_diffrn_measurement_device 'four-circle diffractometer'
_diffrn_measurement_device_type 'SuperNova, Single source at offset, Eos'
_diffrn_measurement_method '\w scans'
_diffrn_orient_matrix_UB_11 0.0291600000
_diffrn_orient_matrix_UB_12 0.0829525000
_diffrn_orient_matrix_UB_13 0.0258948000
_diffrn_orient_matrix_UB_21 -0.0958153000
_diffrn_orient_matrix_UB_22 0.0055450000
_diffrn_orient_matrix_UB_23 0.0116434000
_diffrn_orient_matrix_UB_31 0.0423024000
_diffrn_orient_matrix_UB_32 -0.0199203000
_diffrn_orient_matrix_UB_33 0.0601937000
_diffrn_radiation_monochromator mirror
_diffrn_radiation_probe x-ray
_diffrn_radiation_type MoK\a
_diffrn_radiation_wavelength 0.71073
_diffrn_reflns_av_R_equivalents 0.0300
_diffrn_reflns_av_unetI/netI 0.0354
_diffrn_reflns_laue_measured_fraction_full 0.999
_diffrn_reflns_laue_measured_fraction_max 0.999
_diffrn_reflns_limit_h_max 7
_diffrn_reflns_limit_h_min -8
_diffrn_reflns_limit_k_max 8
_diffrn_reflns_limit_k_min -10
_diffrn_reflns_limit_l_max 12
_diffrn_reflns_limit_l_min -13
_diffrn_reflns_number 4086
_diffrn_reflns_point_group_measured_fraction_full 0.999
_diffrn_reflns_point_group_measured_fraction_max 0.999
_diffrn_reflns_theta_full 25.242
_diffrn_reflns_theta_max 25.246
_diffrn_reflns_theta_min 3.122
_diffrn_source 'SuperNova (Mo) X-ray Source'
_exptl_absorpt_coefficient_mu 0.274
_exptl_absorpt_correction_T_max 1.00000
_exptl_absorpt_correction_T_min 0.88977
_exptl_absorpt_correction_type gaussian
_exptl_absorpt_process_details
;
CrysAlisPro, Agilent Technologies,
Version 1.171.37.35 (release 13-08-2014 CrysAlis171 .NET)
(compiled Aug 13 2014,18:06:01)
Empirical absorption correction using spherical harmonics,
 implemented in SCALE3 ABSPACK scaling algorithm.
Empirical absorption correction using spherical harmonics,
 implemented in SCALE3 ABSPACK scaling algorithm.
;
_exptl_crystal_colour colourless
_exptl_crystal_colour_primary colourless
_exptl_crystal_density_diffrn 1.500
_exptl_crystal_description plate
_exptl_crystal_F_000 288
_exptl_crystal_size_max 0.2357
_exptl_crystal_size_mid 0.098
_exptl_crystal_size_min 0.0497
_refine_diff_density_max 0.240
_refine_diff_density_min -0.595
_refine_diff_density_rms 0.080
_refine_ls_extinction_method none
_refine_ls_goodness_of_fit_ref 1.163
_refine_ls_hydrogen_treatment mixed
_refine_ls_matrix_type full
_refine_ls_number_parameters 176
_refine_ls_number_reflns 2224
_refine_ls_number_restraints 1
_refine_ls_restrained_S_all 1.162
_refine_ls_R_factor_all 0.0434
_refine_ls_R_factor_gt 0.0374
_refine_ls_shift/su_max 0.000
_refine_ls_shift/su_mean 0.000
_refine_ls_structure_factor_coef Fsqd
_refine_ls_weighting_details 'w=1/[\s^2^(Fo^2^)+(0.0434P)^2^+0.3115P] where P=(Fo^2^+2Fc^2^)/3'
_refine_ls_weighting_scheme calc
_refine_ls_wR_factor_gt 0.0969
_refine_ls_wR_factor_ref 0.1015
_reflns_Friedel_coverage 0.000
_reflns_number_gt 1968
_reflns_number_total 2224
_reflns_threshold_expression 'I > 2\s(I)'
_cod_data_source_file c5cc09487a2.cif
_cod_data_source_block 1_NSacH
_cod_depositor_comments 'Adding full bibliography for 7118322--7118329.cif.'
_cod_database_code 7118328
_chemical_oxdiff_formula 'C10 H10 N2 S1 O3'
_shelx_space_group_comment
;
The symmetry employed for this shelxl refinement is uniquely defined
by the following loop, which should always be used as a source of
symmetry information in preference to the above space-group names.
They are only intended as comments.
;
_reflns_odcompleteness_completeness 99.88
_reflns_odcompleteness_iscentric 1
_reflns_odcompleteness_theta 26.32
_olex2_refinement_description
;
1. Fixed Uiso
 At 1.2 times of:
  All C(H) groups
2. Restrained distances
 N2-H2
 1 with sigma of 0.001
3.a Aromatic/amide H refined with riding coordinates:
 C9(H9), C10(H10), C11(H11), C12(H12), C1(H1), C2(H2A), C3(H3), C4(H4), C5(H5)
;
_shelx_shelxl_version_number 2014/7
_olex2_submission_special_instructions 'No special instructions were received'

loop_
_space_group_symop_operation_xyz
'x, y, z'
'-x, -y, -z'

loop_
_atom_site_label
_atom_site_type_symbol
_atom_site_fract_x
_atom_site_fract_y
_atom_site_fract_z
_atom_site_U_iso_or_equiv
_atom_site_adp_type
_atom_site_occupancy
_atom_site_site_symmetry_order
_atom_site_calc_flag
_atom_site_refinement_flags_posn
S1 S 0.38030(7) 0.49120(6) 0.26281(5) 0.01801(17) Uani 1 1 d .
O2 O 0.2472(2) 0.15618(17) -0.01102(13) 0.0210(3) Uani 1 1 d .
O3 O 0.5919(2) 0.5361(2) 0.33182(14) 0.0276(4) Uani 1 1 d .
O4 O 0.2353(2) 0.51862(19) 0.33139(14) 0.0253(4) Uani 1 1 d .
N2 N 0.3440(3) 0.3032(2) 0.18868(16) 0.0180(4) Uani 1 1 d D
H2 H 0.385(5) 0.213(2) 0.235(2) 0.067(10) Uiso 1 1 d D
C6 C 0.2797(3) 0.2845(2) 0.05945(18) 0.0149(4) Uani 1 1 d .
C7 C 0.2586(3) 0.4450(2) 0.02169(18) 0.0148(4) Uani 1 1 d .
C8 C 0.3111(3) 0.5700(2) 0.12368(19) 0.0168(4) Uani 1 1 d .
C9 C 0.3040(3) 0.7300(3) 0.1113(2) 0.0213(5) Uani 1 1 d .
H9 H 0.3395 0.8141 0.1824 0.026 Uiso 1 1 calc R
C10 C 0.2421(3) 0.7619(3) -0.0104(2) 0.0231(5) Uani 1 1 d .
H10 H 0.2358 0.8703 -0.0230 0.028 Uiso 1 1 calc R
C11 C 0.1896(3) 0.6381(3) -0.1135(2) 0.0215(5) Uani 1 1 d .
H11 H 0.1480 0.6632 -0.1955 0.026 Uiso 1 1 calc R
C12 C 0.1966(3) 0.4779(3) -0.09905(19) 0.0174(4) Uani 1 1 d .
H12 H 0.1601 0.3934 -0.1699 0.021 Uiso 1 1 calc R
O1 O 0.4803(2) 0.07461(17) 0.31081(13) 0.0201(3) Uani 1 1 d .
N1 N 0.6847(2) 0.1054(2) 0.34812(15) 0.0153(4) Uani 1 1 d .
C1 C 0.7774(3) 0.2221(3) 0.44706(19) 0.0204(5) Uani 1 1 d .
H1 H 0.6974 0.2812 0.4902 0.025 Uiso 1 1 calc R
C2 C 0.9867(3) 0.2566(3) 0.4863(2) 0.0248(5) Uani 1 1 d .
H2A H 1.0512 0.3401 0.5558 0.030 Uiso 1 1 calc R
C3 C 1.1032(3) 0.1696(3) 0.4246(2) 0.0281(5) Uani 1 1 d .
H3 H 1.2485 0.1909 0.4517 0.034 Uiso 1 1 calc R
C4 C 1.0045(3) 0.0508(3) 0.3224(2) 0.0280(5) Uani 1 1 d .
H4 H 1.0820 -0.0095 0.2782 0.034 Uiso 1 1 calc R
C5 C 0.7942(3) 0.0198(3) 0.2847(2) 0.0208(5) Uani 1 1 d .
H5 H 0.7264 -0.0615 0.2143 0.025 Uiso 1 1 calc R

loop_
_atom_site_aniso_label
_atom_site_aniso_U_11
_atom_site_aniso_U_22
_atom_site_aniso_U_33
_atom_site_aniso_U_23
_atom_site_aniso_U_13
_atom_site_aniso_U_12
S1 0.0179(3) 0.0183(3) 0.0145(3) -0.0032(2) 0.0031(2) 0.0007(2)
O2 0.0282(8) 0.0139(8) 0.0189(8) -0.0028(6) 0.0069(6) 0.0027(6)
O3 0.0211(8) 0.0318(9) 0.0219(8) -0.0022(7) -0.0017(6) -0.0011(7)
O4 0.0280(8) 0.0286(9) 0.0192(8) -0.0042(6) 0.0115(6) 0.0032(6)
N2 0.0218(9) 0.0160(9) 0.0152(9) 0.0007(7) 0.0047(7) 0.0035(7)
C6 0.0122(9) 0.0165(11) 0.0159(10) 0.0003(8) 0.0054(8) 0.0020(7)
C7 0.0115(9) 0.0161(10) 0.0177(10) 0.0018(8) 0.0064(8) 0.0012(7)
C8 0.0113(9) 0.0176(11) 0.0204(11) 0.0000(8) 0.0047(8) 0.0011(8)
C9 0.0174(10) 0.0131(11) 0.0317(12) -0.0033(9) 0.0088(9) -0.0006(8)
C10 0.0185(11) 0.0150(11) 0.0383(13) 0.0078(9) 0.0108(9) 0.0025(8)
C11 0.0167(10) 0.0257(12) 0.0250(12) 0.0111(9) 0.0074(9) 0.0029(8)
C12 0.0144(10) 0.0189(11) 0.0186(10) 0.0004(8) 0.0059(8) 0.0008(8)
O1 0.0147(7) 0.0213(8) 0.0210(8) 0.0025(6) 0.0012(6) 0.0011(6)
N1 0.0164(8) 0.0163(9) 0.0130(8) 0.0037(7) 0.0031(6) 0.0039(7)
C1 0.0238(11) 0.0214(11) 0.0142(10) -0.0006(8) 0.0045(8) 0.0039(9)
C2 0.0228(11) 0.0277(13) 0.0196(11) 0.0030(9) 0.0011(9) -0.0017(9)
C3 0.0176(11) 0.0367(14) 0.0312(13) 0.0144(11) 0.0048(9) 0.0026(9)
C4 0.0299(12) 0.0296(13) 0.0351(14) 0.0123(11) 0.0207(10) 0.0127(10)
C5 0.0276(12) 0.0185(11) 0.0184(11) 0.0018(9) 0.0103(9) 0.0050(9)

loop_
_atom_type_symbol
_atom_type_description
_atom_type_scat_dispersion_real
_atom_type_scat_dispersion_imag
_atom_type_scat_source
C C 0.0033 0.0016 'International Tables Vol C Tables 4.2.6.8 and 6.1.1.4'
H H 0.0000 0.0000 'International Tables Vol C Tables 4.2.6.8 and 6.1.1.4'
N N 0.0061 0.0033 'International Tables Vol C Tables 4.2.6.8 and 6.1.1.4'
O O 0.0106 0.0060 'International Tables Vol C Tables 4.2.6.8 and 6.1.1.4'
S S 0.1246 0.1234 'International Tables Vol C Tables 4.2.6.8 and 6.1.1.4'

loop_
_exptl_crystal_face_index_h
_exptl_crystal_face_index_k
_exptl_crystal_face_index_l
_exptl_crystal_face_perp_dist
_exptl_oxdiff_crystal_face_indexfrac_h
_exptl_oxdiff_crystal_face_indexfrac_k
_exptl_oxdiff_crystal_face_indexfrac_l
_exptl_oxdiff_crystal_face_x
_exptl_oxdiff_crystal_face_y
_exptl_oxdiff_crystal_face_z
-9 3 3 0.1126 -9.0000 3.0000 3.0000 0.0641 0.9139 -0.2599
10 -3 -3 0.1070 10.0000 -3.0000 -3.0000 -0.0349 -1.0097 0.3022
1 12 -2 0.0295 1.0000 12.0000 -2.0000 0.9728 -0.0526 -0.3171
0 -12 6 0.0400 -0.0000 -12.0000 6.0000 -0.8401 0.0033 0.6002
2 -4 14 0.0558 2.0000 -4.0000 14.0000 0.0890 -0.0508 1.0070
0 10 -10 0.0410 0.0000 10.0000 -10.0000 0.5706 -0.0610 -0.8011
-1 -11 -3 0.0541 -1.0000 -11.0000 -3.0000 -1.0193 -0.0001 -0.0038
2 7 10 0.0523 2.0000 7.0000 10.0000 0.8979 -0.0364 0.5471
6 -7 -9 0.0663 6.0000 -7.0000 -9.0000 -0.6388 -0.7185 -0.1485
0 3 -15 0.0473 0.0000 3.0000 -15.0000 -0.1396 -0.1580 -0.9627
-6 9 2 0.0612 -6.0000 9.0000 2.0000 0.6234 0.6481 -0.3127
-1 -1 16 0.0418 -1.0000 -1.0000 16.0000 0.3022 0.2766 0.9407
1 -12 1 0.0295 1.0000 -12.0000 1.0000 -0.9404 -0.1507 0.3415
-1 12 0 0.0171 -1.0000 12.0000 -0.0000 0.9663 0.1624 -0.2813
-7 -7 1 0.1037 -7.0000 -7.0000 1.0000 -0.7589 0.6435 -0.0965

loop_
_geom_angle_atom_site_label_1
_geom_angle_atom_site_label_2
_geom_angle_atom_site_label_3
_geom_angle
O3 S1 O4 116.59(9)
O3 S1 N2 110.48(9)
O3 S1 C8 111.92(9)
O4 S1 N2 110.64(9)
O4 S1 C8 111.32(9)
N2 S1 C8 93.56(9)
S1 N2 H2 120.9(16)
C6 N2 S1 114.87(14)
C6 N2 H2 123.7(17)
O2 C6 N2 124.57(18)
O2 C6 C7 125.91(18)
N2 C6 C7 109.52(17)
C8 C7 C6 112.56(18)
C8 C7 C12 120.00(19)
C12 C7 C6 127.44(18)
C7 C8 S1 109.48(15)
C9 C8 S1 127.69(17)
C9 C8 C7 122.8(2)
C8 C9 H9 121.6
C8 C9 C10 116.7(2)
C10 C9 H9 121.6
C9 C10 H10 119.4
C11 C10 C9 121.13(19)
C11 C10 H10 119.4
C10 C11 H11 119.4
C10 C11 C12 121.2(2)
C12 C11 H11 119.4
C7 C12 C11 118.08(19)
C7 C12 H12 121.0
C11 C12 H12 121.0
O1 N1 C1 119.50(16)
O1 N1 C5 119.42(17)
C1 N1 C5 121.07(18)
N1 C1 H1 119.7
N1 C1 C2 120.5(2)
C2 C1 H1 119.7
C1 C2 H2A 120.1
C1 C2 C3 119.8(2)
C3 C2 H2A 120.1
C2 C3 H3 120.7
C2 C3 C4 118.7(2)
C4 C3 H3 120.7
C3 C4 H4 119.9
C5 C4 C3 120.2(2)
C5 C4 H4 119.9
N1 C5 C4 119.8(2)
N1 C5 H5 120.1
C4 C5 H5 120.1

loop_
_geom_bond_atom_site_label_1
_geom_bond_atom_site_label_2
_geom_bond_distance
S1 O3 1.4305(15)
S1 O4 1.4361(15)
S1 N2 1.6466(18)
S1 C8 1.753(2)
O2 C6 1.210(2)
N2 H2 1.0000(10)
N2 C6 1.380(3)
C6 C7 1.486(3)
C7 C8 1.385(3)
C7 C12 1.385(3)
C8 C9 1.382(3)
C9 H9 0.9500
C9 C10 1.392(3)
C10 H10 0.9500
C10 C11 1.387(3)
C11 H11 0.9500
C11 C12 1.390(3)
C12 H12 0.9500
O1 N1 1.338(2)
N1 C1 1.343(3)
N1 C5 1.350(3)
C1 H1 0.9500
C1 C2 1.372(3)
C2 H2A 0.9500
C2 C3 1.381(3)
C3 H3 0.9500
C3 C4 1.382(3)
C4 H4 0.9500
C4 C5 1.376(3)
C5 H5 0.9500
